data_4032357
loop_
_publ_author_name
'Korb, Marcus'
'Lehrich, Steve W.'
'Lang, Heinrich'

_publ_section_title
;
 Reactivity of Ferrocenyl Phosphates Bearing (Hetero-)Aromatics and
 [3]Ferrocenophanes toward Anionic Phospho-Fries Rearrangements
;
_journal_name_full 'The Journal of Organic Chemistry'
_journal_paper_doi 10.1021/acs.joc.7b00030
_journal_year 2017
_chemical_formula_moiety 'C31 H27 Fe2 O4 P'
_chemical_formula_sum 'C31 H27 Fe2 O4 P'
_chemical_formula_weight 606.19
_chemical_name_systematic
;
 ?
;
_space_group_crystal_system triclinic
_space_group_IT_number 2
_space_group_name_Hall '-P 1'
_space_group_name_H-M_alt 'P -1'
_symmetry_space_group_name_Hall '-P 1'
_symmetry_space_group_name_H-M 'P -1'
_atom_sites_solution_hydrogens geom
_audit_creation_method SHELXL-2013
_cell_angle_alpha 111.569(5)
_cell_angle_beta 97.970(4)
_cell_angle_gamma 94.641(4)
_cell_formula_units_Z 2
_cell_length_a 7.3299(4)
_cell_length_b 12.7651(8)
_cell_length_c 15.0173(8)
_cell_measurement_reflns_used 2492
_cell_measurement_temperature 114(3)
_cell_measurement_theta_max 27.4070
_cell_measurement_theta_min 4.1270
_cell_volume 1280.77(14)
_computing_cell_refinement
;
CrysAlisPro, Agilent Technologies,
Version 1.171.37.35 (release 13-08-2014 CrysAlis171 .NET)
(compiled Aug 13 2014,18:06:01)
;
_computing_data_collection
;
CrysAlisPro, Agilent Technologies,
Version 1.171.37.35 (release 13-08-2014 CrysAlis171 .NET)
(compiled Aug 13 2014,18:06:01)
;
_computing_data_reduction
;
CrysAlisPro, Agilent Technologies,
Version 1.171.37.35 (release 13-08-2014 CrysAlis171 .NET)
(compiled Aug 13 2014,18:06:01)
;
_computing_structure_refinement 'SHELXL-2013 (Sheldrick, 2013)'
_computing_structure_solution 'SHELXS-2013 (Sheldrick, 2013)'
_diffrn_ambient_temperature 114(3)
_diffrn_measured_fraction_theta_full 0.998
_diffrn_measured_fraction_theta_max 0.998
_diffrn_measurement_device_type 'oxford gemini s'
_diffrn_measurement_method '\w scans'
_diffrn_orient_matrix_UB_11 0.0720792000
_diffrn_orient_matrix_UB_12 0.0276474000
_diffrn_orient_matrix_UB_13 0.0410378000
_diffrn_orient_matrix_UB_21 0.0155237000
_diffrn_orient_matrix_UB_22 -0.0534618000
_diffrn_orient_matrix_UB_23 0.0015983000
_diffrn_orient_matrix_UB_31 0.0656593000
_diffrn_orient_matrix_UB_32 -0.0047120000
_diffrn_orient_matrix_UB_33 -0.0313192000
_diffrn_radiation_type MoK\a
_diffrn_radiation_wavelength 0.71073
_diffrn_reflns_av_R_equivalents 0.0749
_diffrn_reflns_av_unetI/netI 0.0998
_diffrn_reflns_Laue_measured_fraction_full 0.998
_diffrn_reflns_Laue_measured_fraction_max 0.998
_diffrn_reflns_limit_h_max 8
_diffrn_reflns_limit_h_min -8
_diffrn_reflns_limit_k_max 15
_diffrn_reflns_limit_k_min -15
_diffrn_reflns_limit_l_max 15
_diffrn_reflns_limit_l_min -17
_diffrn_reflns_number 7844
_diffrn_reflns_point_group_measured_fraction_full 0.998
_diffrn_reflns_point_group_measured_fraction_max 0.998
_diffrn_reflns_theta_full 25.000
_diffrn_reflns_theta_max 24.998
_diffrn_reflns_theta_min 2.951
_diffrn_source 'Enhance (Mo) X-ray Source'
_diffrn_standards_decay_% 0
_diffrn_standards_interval_count 50
_diffrn_standards_interval_time 10
_diffrn_standards_number 2
_exptl_absorpt_coefficient_mu 1.233
_exptl_absorpt_correction_T_max 1.00000
_exptl_absorpt_correction_T_min 0.89351
_exptl_absorpt_correction_type multi-scan
_exptl_absorpt_process_details
;
CrysAlisPro, Agilent Technologies,
Version 1.171.37.35 (release 13-08-2014 CrysAlis171 .NET)
(compiled Aug 13 2014,18:06:01)
Empirical absorption correction using spherical harmonics,
 implemented in SCALE3 ABSPACK scaling algorithm.
;
_exptl_crystal_colour orange
_exptl_crystal_density_diffrn 1.572
_exptl_crystal_description plate
_exptl_crystal_F_000 624
_exptl_crystal_size_max 0.1
_exptl_crystal_size_mid 0.1
_exptl_crystal_size_min 0.02
_refine_diff_density_max 1.251
_refine_diff_density_min -1.419
_refine_diff_density_rms 0.406
_refine_ls_extinction_coef 0.38(4)
_refine_ls_extinction_expression Fc^*^=kFc[1+0.001xFc^2^\l^3^/sin(2\q)]^-1/4^
_refine_ls_extinction_method SHELXL
_refine_ls_goodness_of_fit_ref 1.139
_refine_ls_hydrogen_treatment constr
_refine_ls_matrix_type full
_refine_ls_number_parameters 584
_refine_ls_number_reflns 7844
_refine_ls_number_restraints 905
_refine_ls_restrained_S_all 1.088
_refine_ls_R_factor_all 0.1718
_refine_ls_R_factor_gt 0.1138
_refine_ls_shift/su_max 0.000
_refine_ls_shift/su_mean 0.000
_refine_ls_structure_factor_coef Fsqd
_refine_ls_weighting_details 'w=1/[\s^2^(Fo^2^)+(0.1981P)^2^] where P=(Fo^2^+2Fc^2^)/3'
_refine_ls_weighting_scheme calc
_refine_ls_wR_factor_gt 0.3270
_refine_ls_wR_factor_ref 0.3500
_reflns_Friedel_coverage 0.000
_reflns_number_gt 4126
_reflns_number_total 7844
_reflns_threshold_expression 'I > 2\s(I)'
_cod_data_source_file jo7b00030_si_001.cif
_cod_data_source_block MK-456-A-F3
_cod_original_cell_volume 1280.77(13)
_cod_database_code 4032357
_shelx_space_group_comment
;
The symmetry employed for this shelxl refinement is uniquely defined
by the following loop, which should always be used as a source of
symmetry information in preference to the above space-group names.
They are only intended as comments.
;
_cell_oxdiff_length_a 7.3299(4)
_cell_oxdiff_length_b 12.7651(7)
_cell_oxdiff_length_c 15.0172(8)
_cell_oxdiff_angle_alpha 111.569(5)
_cell_oxdiff_angle_beta 97.970(4)
_cell_oxdiff_angle_gamma 94.641(4)
_cell_oxdiff_volume 1280.76(11)
_cell_oxdiff_measurement_reflns_used 2492
_cell_oxdiff_twin_number 2
_diffrn_oxdiff_twin_integration_method simultaneous
_shelxl_version_number 2013-4

loop_
_space_group_symop_operation_xyz
'x, y, z'
'-x, -y, -z'

loop_
_atom_site_label
_atom_site_type_symbol
_atom_site_fract_x
_atom_site_fract_y
_atom_site_fract_z
_atom_site_U_iso_or_equiv
_atom_site_adp_type
_atom_site_occupancy
_atom_site_site_symmetry_order
_atom_site_calc_flag
_atom_site_refinement_flags_posn
_atom_site_refinement_flags_adp
_atom_site_refinement_flags_occupancy
_atom_site_disorder_assembly
_atom_site_disorder_group
C22 C 0.7425(12) 0.1129(8) 0.2895(6) 0.0295(19) Uani 1 1 d . U . . .
C23 C 0.7925(14) 0.0081(8) 0.2441(7) 0.036(2) Uani 1 1 d . U . . .
C24 C 0.9661(15) -0.0032(9) 0.2190(8) 0.044(2) Uani 1 1 d . U . . .
H24 H 0.9983 -0.0757 0.1915 0.053 Uiso 1 1 calc R U . . .
C25 C 1.0905(14) 0.0881(8) 0.2334(7) 0.041(2) Uani 1 1 d . U . . .
H25 H 1.2056 0.0787 0.2144 0.050 Uiso 1 1 calc R U . . .
C26 C 1.0429(13) 0.1985(8) 0.2779(6) 0.033(2) Uani 1 1 d . U . . .
C27 C 1.1742(14) 0.2999(9) 0.2999(7) 0.042(2) Uani 1 1 d . U . . .
H27 H 1.2899 0.2940 0.2812 0.050 Uiso 1 1 calc R U . . .
C28 C 1.1253(15) 0.4038(9) 0.3486(8) 0.047(2) Uani 1 1 d . U . . .
H28 H 1.2087 0.4689 0.3621 0.057 Uiso 1 1 calc R U . . .
C29 C 0.9585(15) 0.4149(9) 0.3780(8) 0.048(3) Uani 1 1 d . U . . .
H29 H 0.9305 0.4873 0.4112 0.057 Uiso 1 1 calc R U . . .
C30 C 0.8315(14) 0.3227(8) 0.3599(7) 0.040(2) Uani 1 1 d . U . . .
H30 H 0.7183 0.3327 0.3809 0.048 Uiso 1 1 calc R U . . .
C31 C 0.8690(13) 0.2135(8) 0.3104(6) 0.033(2) Uani 1 1 d . U . . .
O3 O 0.5811(9) 0.1326(5) 0.3219(4) 0.0344(15) Uani 1 1 d . U . . .
H3O H 0.5093 0.0727 0.3014 0.052 Uiso 1 1 calc R U . . .
C1 C 0.552(6) -0.200(4) 0.049(2) 0.044(4) Uani 0.721(8) 1 d . U P A 1
C2 C 0.428(3) -0.1274(19) 0.0418(12) 0.045(5) Uani 0.721(8) 1 d . U P A 1
H2 H 0.3869 -0.0736 0.0929 0.054 Uiso 0.721(8) 1 calc R U P A 1
C3 C 0.374(2) -0.1503(14) -0.0620(11) 0.046(3) Uani 0.721(8) 1 d . U P A 1
H3 H 0.2920 -0.1146 -0.0901 0.055 Uiso 0.721(8) 1 calc R U P A 1
C4 C 0.472(2) -0.2370(15) -0.1099(13) 0.043(3) Uani 0.721(8) 1 d . U P A 1
H4 H 0.4658 -0.2686 -0.1770 0.051 Uiso 0.721(8) 1 calc R U P A 1
C5 C 0.583(2) -0.2705(14) -0.0432(16) 0.045(3) Uani 0.721(8) 1 d . U P A 1
H5 H 0.6603 -0.3267 -0.0571 0.054 Uiso 0.721(8) 1 calc R U P A 1
C6 C 0.200(3) -0.3909(19) 0.0357(16) 0.057(4) Uani 0.721(8) 1 d . U P A 1
H6 H 0.2453 -0.3895 0.0972 0.068 Uiso 0.721(8) 1 calc R U P A 1
C7 C 0.089(3) -0.327(2) 0.0192(17) 0.054(4) Uani 0.721(8) 1 d . U P A 1
H7 H 0.0455 -0.2715 0.0682 0.065 Uiso 0.721(8) 1 calc R U P A 1
C8 C 0.037(2) -0.3477(14) -0.0820(10) 0.039(3) Uani 0.721(8) 1 d . U P A 1
H8 H -0.0439 -0.3125 -0.1112 0.047 Uiso 0.721(8) 1 calc R U P A 1
C9 C 0.143(2) -0.4374(14) -0.1268(13) 0.045(4) Uani 0.721(8) 1 d . U P A 1
H9 H 0.1449 -0.4715 -0.1930 0.054 Uiso 0.721(8) 1 calc R U P A 1
C10 C 0.245(3) -0.465(2) -0.0511(15) 0.051(4) Uani 0.721(8) 1 d . U P A 1
H10 H 0.3248 -0.5192 -0.0583 0.062 Uiso 0.721(8) 1 calc R U P A 1
C11 C 0.776(4) -0.1747(16) 0.3122(18) 0.031(4) Uani 0.721(8) 1 d . U P A 1
C12 C 0.810(3) -0.1314(17) 0.4197(15) 0.039(4) Uani 0.721(8) 1 d . U P A 1
C13 C 0.919(2) -0.2054(17) 0.4469(12) 0.037(3) Uani 0.721(8) 1 d . U P A 1
H13 H 0.9615 -0.1993 0.5102 0.044 Uiso 0.721(8) 1 calc R U P A 1
C14 C 0.950(2) -0.2866(15) 0.3644(17) 0.041(3) Uani 0.721(8) 1 d . U P A 1
H14 H 1.0172 -0.3457 0.3635 0.050 Uiso 0.721(8) 1 calc R U P A 1
C15 C 0.870(2) -0.2711(12) 0.2806(14) 0.036(3) Uani 0.721(8) 1 d . U P A 1
H15 H 0.8776 -0.3153 0.2166 0.043 Uiso 0.721(8) 1 calc R U P A 1
C16 C 0.385(2) -0.3212(13) 0.3244(13) 0.040(4) Uani 0.721(8) 1 d . U P A 1
H16 H 0.3088 -0.2803 0.2992 0.048 Uiso 0.721(8) 1 calc R U P A 1
C17 C 0.442(2) -0.2966(16) 0.4222(14) 0.044(3) Uani 0.721(8) 1 d . U P A 1
H17 H 0.4163 -0.2356 0.4738 0.053 Uiso 0.721(8) 1 calc R U P A 1
C18 C 0.550(2) -0.3833(17) 0.4290(13) 0.045(4) Uani 0.721(8) 1 d . U P A 1
H18 H 0.6051 -0.3891 0.4863 0.054 Uiso 0.721(8) 1 calc R U P A 1
C19 C 0.556(2) -0.4547(13) 0.3382(13) 0.038(3) Uani 0.721(8) 1 d . U P A 1
H19 H 0.6145 -0.5194 0.3240 0.045 Uiso 0.721(8) 1 calc R U P A 1
C20 C 0.4621(19) -0.4200(12) 0.2661(11) 0.033(3) Uani 0.721(8) 1 d . U P A 1
H20 H 0.4525 -0.4525 0.1989 0.040 Uiso 0.721(8) 1 calc R U P A 1
C21 C 0.748(2) -0.0091(15) 0.5651(10) 0.056(4) Uani 0.721(8) 1 d . U P A 1
H21A H 0.6959 -0.0763 0.5724 0.085 Uiso 0.721(8) 1 calc R U P A 1
H21B H 0.6776 0.0515 0.5920 0.085 Uiso 0.721(8) 1 calc R U P A 1
H21C H 0.8749 0.0129 0.5988 0.085 Uiso 0.721(8) 1 calc R U P A 1
P1 P 0.6510(7) -0.1150(4) 0.2403(4) 0.0305(12) Uani 0.721(8) 1 d D U P A 1
O1 O 0.6458(12) -0.2103(7) 0.1336(6) 0.036(2) Uani 0.721(8) 1 d . U P A 1
O2 O 0.7422(14) -0.0317(8) 0.4651(6) 0.043(2) Uani 0.721(8) 1 d . U P A 1
O4 O 0.466(2) -0.084(3) 0.2641(18) 0.035(5) Uani 0.721(8) 1 d D U P A 1
Fe1 Fe 0.3104(7) -0.2939(4) -0.0333(3) 0.0345(10) Uani 0.721(8) 1 d . U P A 1
Fe2 Fe 0.6731(7) -0.2955(4) 0.3575(3) 0.0325(10) Uani 0.721(8) 1 d . U P A 1
C1' C 0.765(7) -0.118(4) 0.407(3) 0.028(6) Uani 0.279(8) 1 d . U P A 2
H1' H 0.6994 -0.0565 0.4203 0.033 Uiso 0.279(8) 1 calc R U P A 2
C2' C 0.869(5) -0.150(3) 0.476(3) 0.027(5) Uani 0.279(8) 1 d . U P A 2
H2' H 0.8727 -0.1187 0.5433 0.033 Uiso 0.279(8) 1 calc R U P A 2
C3' C 0.973(6) -0.244(4) 0.424(4) 0.031(6) Uani 0.279(8) 1 d . U P A 2
H3' H 1.0655 -0.2748 0.4516 0.037 Uiso 0.279(8) 1 calc R U P A 2
C4' C 0.899(6) -0.276(4) 0.323(4) 0.033(6) Uani 0.279(8) 1 d . U P A 2
H4' H 0.9265 -0.3373 0.2721 0.039 Uiso 0.279(8) 1 calc R U P A 2
C5' C 0.779(10) -0.199(5) 0.312(5) 0.030(6) Uani 0.279(8) 1 d . U P A 2
C6' C 0.525(6) -0.439(3) 0.312(2) 0.042(7) Uani 0.279(8) 1 d G U P A 2
H6' H 0.5564 -0.4969 0.2597 0.050 Uiso 0.279(8) 1 calc R U P A 2
C7' C 0.575(5) -0.420(3) 0.412(3) 0.037(7) Uani 0.279(8) 1 d G U P A 2
H7' H 0.6460 -0.4629 0.4368 0.044 Uiso 0.279(8) 1 calc R U P A 2
C8' C 0.499(4) -0.323(2) 0.4664(17) 0.034(6) Uani 0.279(8) 1 d G U P A 2
H8' H 0.5106 -0.2912 0.5339 0.041 Uiso 0.279(8) 1 calc R U P A 2
C9' C 0.401(5) -0.282(3) 0.400(3) 0.040(7) Uani 0.279(8) 1 d G U P A 2
H9' H 0.3372 -0.2192 0.4167 0.048 Uiso 0.279(8) 1 calc R U P A 2
C10' C 0.417(5) -0.354(4) 0.305(2) 0.045(7) Uani 0.279(8) 1 d G U P A 2
H10' H 0.3655 -0.3463 0.2473 0.054 Uiso 0.279(8) 1 calc R U P A 2
C11' C 0.422(7) -0.136(4) 0.015(4) 0.039(6) Uani 0.279(8) 1 d D U P A 2
C12' C 0.428(6) -0.206(3) -0.087(3) 0.039(6) Uani 0.279(8) 1 d D U P A 2
H12' H 0.3593 -0.1970 -0.1399 0.047 Uiso 0.279(8) 1 calc R U P A 2
C13' C 0.554(6) -0.290(4) -0.096(4) 0.044(6) Uani 0.279(8) 1 d . U P A 2
H13' H 0.5787 -0.3449 -0.1521 0.052 Uiso 0.279(8) 1 calc R U P A 2
C14' C 0.634(5) -0.269(3) 0.007(3) 0.038(6) Uani 0.279(8) 1 d . U P A 2
H14' H 0.7267 -0.3061 0.0268 0.046 Uiso 0.279(8) 1 calc R U P A 2
C15' C 0.557(15) -0.193(9) 0.064(5) 0.035(6) Uani 0.279(8) 1 d . U P A 2
C16' C 0.188(6) -0.343(3) 0.069(4) 0.041(6) Uani 0.279(8) 1 d . U P A 2
H16' H 0.2133 -0.2997 0.1355 0.049 Uiso 0.279(8) 1 calc R U P A 2
C17' C 0.271(6) -0.425(3) 0.037(3) 0.044(6) Uani 0.279(8) 1 d . U P A 2
H17' H 0.3450 -0.4556 0.0741 0.053 Uiso 0.279(8) 1 calc R U P A 2
C18' C 0.225(10) -0.471(5) -0.085(4) 0.051(7) Uani 0.279(8) 1 d . U P A 2
H18' H 0.2774 -0.5242 -0.1314 0.061 Uiso 0.279(8) 1 calc R U P A 2
C19' C 0.093(7) -0.410(5) -0.095(4) 0.049(7) Uani 0.279(8) 1 d . U P A 2
H19' H 0.0277 -0.4212 -0.1566 0.059 Uiso 0.279(8) 1 calc R U P A 2
C20' C 0.046(7) -0.310(5) 0.005(4) 0.040(7) Uani 0.279(8) 1 d . U P A 2
H20' H -0.0355 -0.2565 0.0164 0.048 Uiso 0.279(8) 1 calc R U P A 2
P1' P 0.6001(18) -0.1164(11) 0.2008(11) 0.033(3) Uani 0.279(8) 1 d D U P A 2
O1' O 0.697(3) -0.2091(19) 0.2214(16) 0.034(5) Uani 0.279(8) 1 d . U P A 2
O2' O 0.333(3) -0.052(2) 0.0492(15) 0.045(6) Uani 0.279(8) 1 d D U P A 2
O4' O 0.432(6) -0.090(7) 0.245(5) 0.031(9) Uani 0.279(8) 1 d D U P A 2
C21' C 0.182(5) -0.033(4) -0.017(2) 0.059(12) Uani 0.279(8) 1 d D U P A 2
H21D H 0.2343 -0.0004 -0.0572 0.089 Uiso 0.279(8) 1 calc R U P A 2
H21E H 0.1069 0.0178 0.0213 0.089 Uiso 0.279(8) 1 calc R U P A 2
H21F H 0.1060 -0.1044 -0.0566 0.089 Uiso 0.279(8) 1 calc R U P A 2
Fe2' Fe 0.3556(17) -0.3124(11) -0.0170(10) 0.040(3) Uani 0.279(8) 1 d . U P A 2
Fe1' Fe 0.6717(19) -0.2792(11) 0.3950(8) 0.033(2) Uani 0.279(8) 1 d . U P A 2

loop_
_atom_site_aniso_label
_atom_site_aniso_U_11
_atom_site_aniso_U_22
_atom_site_aniso_U_33
_atom_site_aniso_U_23
_atom_site_aniso_U_13
_atom_site_aniso_U_12
C22 0.024(4) 0.036(4) 0.028(4) 0.012(3) 0.006(3) 0.003(3)
C23 0.038(4) 0.034(4) 0.037(5) 0.016(3) 0.008(4) -0.001(3)
C24 0.041(5) 0.038(5) 0.056(6) 0.019(4) 0.018(4) 0.007(4)
C25 0.035(5) 0.043(5) 0.046(6) 0.015(4) 0.012(4) 0.001(4)
C26 0.031(4) 0.044(4) 0.024(4) 0.018(3) -0.004(3) 0.001(3)
C27 0.028(5) 0.056(5) 0.046(5) 0.029(4) -0.001(4) -0.004(4)
C28 0.037(5) 0.045(5) 0.057(6) 0.026(5) -0.012(4) -0.008(4)
C29 0.043(5) 0.036(5) 0.059(6) 0.019(4) -0.006(4) -0.002(4)
C30 0.033(5) 0.036(4) 0.052(6) 0.018(4) 0.003(4) 0.009(4)
C31 0.030(4) 0.032(4) 0.035(5) 0.014(3) -0.001(3) 0.002(3)
O3 0.033(4) 0.033(3) 0.038(4) 0.012(3) 0.014(3) 0.008(3)
C1 0.033(6) 0.049(8) 0.045(7) 0.018(6) 0.002(6) -0.002(5)
C2 0.044(7) 0.049(7) 0.038(8) 0.015(6) 0.004(6) 0.003(5)
C3 0.046(7) 0.056(7) 0.034(7) 0.017(5) 0.007(5) -0.001(5)
C4 0.035(7) 0.053(8) 0.040(7) 0.019(6) 0.008(5) -0.002(6)
C5 0.038(6) 0.048(7) 0.049(7) 0.021(6) 0.005(5) -0.007(5)
C6 0.046(9) 0.065(9) 0.062(8) 0.030(7) 0.009(6) -0.002(7)
C7 0.047(8) 0.062(9) 0.052(8) 0.021(6) 0.013(6) -0.001(6)
C8 0.031(6) 0.044(7) 0.040(7) 0.010(5) 0.012(5) 0.004(5)
C9 0.030(7) 0.044(7) 0.052(7) 0.007(5) 0.016(5) 0.000(5)
C10 0.036(8) 0.052(7) 0.062(9) 0.021(7) 0.006(7) -0.006(5)
C11 0.024(6) 0.033(7) 0.035(6) 0.011(5) 0.009(4) 0.004(5)
C12 0.038(8) 0.041(6) 0.036(6) 0.014(4) 0.010(5) -0.003(5)
C13 0.029(6) 0.046(7) 0.039(7) 0.023(5) 0.008(5) -0.006(5)
C14 0.022(6) 0.051(7) 0.054(8) 0.022(6) 0.014(5) 0.003(5)
C15 0.024(6) 0.036(6) 0.050(7) 0.016(5) 0.012(5) 0.006(5)
C16 0.016(5) 0.034(7) 0.068(8) 0.018(6) 0.007(5) 0.006(5)
C17 0.018(6) 0.045(7) 0.072(8) 0.028(6) 0.006(5) -0.001(5)
C18 0.036(7) 0.050(8) 0.052(7) 0.025(6) 0.009(5) -0.004(6)
C19 0.034(7) 0.034(6) 0.051(8) 0.027(5) -0.001(5) 0.000(5)
C20 0.022(6) 0.038(6) 0.047(6) 0.025(5) 0.006(5) 0.007(4)
C21 0.056(10) 0.068(10) 0.041(6) 0.019(6) 0.010(6) -0.005(8)
P1 0.025(2) 0.027(2) 0.037(3) 0.008(2) 0.0068(19) 0.0047(16)
O1 0.031(5) 0.031(4) 0.041(4) 0.006(3) 0.003(3) 0.007(4)
O2 0.051(6) 0.039(5) 0.031(4) 0.008(4) 0.005(4) -0.002(4)
O4 0.021(6) 0.035(7) 0.047(10) 0.014(7) 0.007(6) 0.003(6)
Fe1 0.029(2) 0.0399(19) 0.0315(16) 0.0112(12) 0.0021(13) 0.0025(14)
Fe2 0.0200(12) 0.0365(18) 0.046(3) 0.022(2) 0.0057(18) 0.0051(11)
C1' 0.025(12) 0.028(9) 0.028(10) 0.009(7) 0.002(8) 0.003(7)
C2' 0.026(10) 0.027(10) 0.029(9) 0.012(7) 0.004(7) 0.002(7)
C3' 0.031(9) 0.033(12) 0.029(11) 0.012(9) 0.006(7) 0.005(8)
C4' 0.030(9) 0.039(11) 0.028(11) 0.011(8) 0.006(7) 0.007(8)
C5' 0.024(10) 0.032(11) 0.031(9) 0.008(8) 0.004(7) 0.001(8)
C6' 0.036(12) 0.039(10) 0.046(12) 0.011(8) 0.010(8) -0.005(8)
C7' 0.038(12) 0.027(10) 0.043(12) 0.009(8) 0.016(9) 0.004(8)
C8' 0.035(11) 0.026(11) 0.040(11) 0.010(9) 0.010(8) 0.001(8)
C9' 0.034(9) 0.039(12) 0.049(13) 0.019(9) 0.012(8) 0.003(8)
C10' 0.037(10) 0.044(12) 0.047(11) 0.012(9) 0.006(7) -0.001(8)
C11' 0.033(11) 0.036(8) 0.043(11) 0.012(7) -0.001(8) -0.008(7)
C12' 0.030(12) 0.043(11) 0.039(10) 0.014(8) -0.003(8) -0.007(9)
C13' 0.034(11) 0.048(12) 0.039(10) 0.011(8) -0.001(8) -0.007(9)
C14' 0.028(9) 0.040(11) 0.037(10) 0.009(8) -0.001(7) -0.003(7)
C15' 0.029(10) 0.035(9) 0.038(8) 0.013(6) 0.004(6) -0.005(7)
C16' 0.027(11) 0.033(11) 0.055(12) 0.009(9) 0.009(9) 0.002(9)
C17' 0.034(12) 0.033(10) 0.062(13) 0.011(9) 0.018(10) 0.002(9)
C18' 0.039(12) 0.043(10) 0.060(14) 0.009(8) 0.014(9) -0.002(8)
C19' 0.033(10) 0.043(12) 0.062(13) 0.010(9) 0.012(8) -0.009(8)
C20' 0.025(10) 0.038(13) 0.057(15) 0.017(11) 0.010(9) -0.002(8)
P1' 0.021(6) 0.032(5) 0.040(7) 0.007(5) 0.009(4) -0.003(4)
O1' 0.027(10) 0.033(9) 0.037(9) 0.008(7) 0.002(7) 0.003(7)
O2' 0.054(13) 0.048(10) 0.036(11) 0.023(8) 0.002(9) 0.010(10)
O4' 0.030(13) 0.034(17) 0.038(19) 0.020(15) 0.012(13) 0.005(12)
C21' 0.064(19) 0.09(3) 0.038(17) 0.032(18) 0.012(14) 0.03(2)
Fe2' 0.026(5) 0.036(4) 0.051(6) 0.011(3) 0.005(4) 0.000(3)
Fe1' 0.031(3) 0.030(4) 0.035(6) 0.011(4) 0.006(4) 0.000(3)

loop_
_atom_type_symbol
_atom_type_description
_atom_type_scat_dispersion_real
_atom_type_scat_dispersion_imag
_atom_type_scat_source
C C 0.0033 0.0016 'International Tables Vol C Tables 4.2.6.8 and 6.1.1.4'
H H 0.0000 0.0000 'International Tables Vol C Tables 4.2.6.8 and 6.1.1.4'
O O 0.0106 0.0060 'International Tables Vol C Tables 4.2.6.8 and 6.1.1.4'
P P 0.1023 0.0942 'International Tables Vol C Tables 4.2.6.8 and 6.1.1.4'
Fe Fe 0.3463 0.8444 'International Tables Vol C Tables 4.2.6.8 and 6.1.1.4'

loop_
_geom_angle_atom_site_label_1
_geom_angle_atom_site_label_2
_geom_angle_atom_site_label_3
_geom_angle
O3 C22 C23 125.6(9)
O3 C22 C31 114.1(7)
C23 C22 C31 120.2(8)
C22 C23 C24 121.2(9)
C22 C23 P1 118.8(7)
C24 C23 P1 118.7(7)
C22 C23 P1' 116.0(8)
C24 C23 P1' 122.1(8)
C25 C24 C23 121.8(9)
C25 C24 H24 119.1
C23 C24 H24 119.1
C24 C25 C26 118.9(9)
C24 C25 H25 120.5
C26 C25 H25 120.5
C25 C26 C31 120.7(9)
C25 C26 C27 121.5(9)
C31 C26 C27 117.6(9)
C28 C27 C26 118.9(10)
C28 C27 H27 120.5
C26 C27 H27 120.5
C29 C28 C27 121.9(10)
C29 C28 H28 119.1
C27 C28 H28 119.1
C28 C29 C30 121.4(10)
C28 C29 H29 119.3
C30 C29 H29 119.3
C29 C30 C31 120.7(10)
C29 C30 H30 119.7
C31 C30 H30 119.7
C30 C31 C22 123.6(9)
C30 C31 C26 119.4(9)
C22 C31 C26 117.0(8)
C22 O3 H3O 109.5
C2 C1 O1 129(3)
C2 C1 C5 111(3)
O1 C1 C5 120(3)
C2 C1 Fe1 72(2)
O1 C1 Fe1 126(3)
C5 C1 Fe1 70.3(15)
C1 C2 C3 107.1(19)
C1 C2 Fe1 68.8(18)
C3 C2 Fe1 69.7(10)
C1 C2 H2 126.4
C3 C2 H2 126.4
Fe1 C2 H2 126.6
C4 C3 C2 105.5(15)
C4 C3 Fe1 68.7(10)
C2 C3 Fe1 68.6(11)
C4 C3 H3 127.3
C2 C3 H3 127.3
Fe1 C3 H3 126.9
C3 C4 C5 111.1(15)
C3 C4 Fe1 71.5(10)
C5 C4 Fe1 69.8(9)
C3 C4 H4 124.4
C5 C4 H4 124.4
Fe1 C4 H4 125.9
C4 C5 C1 105(2)
C4 C5 Fe1 69.5(10)
C1 C5 Fe1 68.9(19)
C4 C5 H5 127.5
C1 C5 H5 127.5
Fe1 C5 H5 125.7
C7 C6 C10 111(2)
C7 C6 Fe1 68.1(14)
C10 C6 Fe1 71.6(13)
C7 C6 H6 124.6
C10 C6 H6 124.6
Fe1 C6 H6 127.4
C6 C7 C8 114(2)
C6 C7 Fe1 75.8(14)
C8 C7 Fe1 69.9(11)
C6 C7 H7 123.1
C8 C7 H7 123.1
Fe1 C7 H7 122.6
C7 C8 C9 102.1(16)
C7 C8 Fe1 68.0(11)
C9 C8 Fe1 69.7(9)
C7 C8 H8 129.0
C9 C8 H8 129.0
Fe1 C8 H8 125.0
C10 C9 C8 108.1(17)
C10 C9 Fe1 72.5(11)
C8 C9 Fe1 68.3(8)
C10 C9 H9 126.0
C8 C9 H9 126.0
Fe1 C9 H9 124.9
C6 C10 C9 105(2)
C6 C10 Fe1 69.1(13)
C9 C10 Fe1 66.8(11)
C6 C10 H10 127.4
C9 C10 H10 127.4
Fe1 C10 H10 128.2
C15 C11 C12 106.3(17)
C15 C11 P1 127.4(18)
C12 C11 P1 126.2(16)
C15 C11 Fe2 70.0(10)
C12 C11 Fe2 69.7(12)
P1 C11 Fe2 126.8(14)
O2 C12 C13 137.8(19)
O2 C12 C11 115.2(15)
C13 C12 C11 106.8(17)
O2 C12 Fe2 129.2(13)
C13 C12 Fe2 69.9(10)
C11 C12 Fe2 68.0(11)
C14 C13 C12 107.9(16)
C14 C13 Fe2 68.7(10)
C12 C13 Fe2 69.8(10)
C14 C13 H13 126.1
C12 C13 H13 126.1
Fe2 C13 H13 126.9
C13 C14 C15 112.2(16)
C13 C14 Fe2 72.4(9)
C15 C14 Fe2 71.0(10)
C13 C14 H14 123.9
C15 C14 H14 123.9
Fe2 C14 H14 124.3
C14 C15 C11 106.7(16)
C14 C15 Fe2 68.6(9)
C11 C15 Fe2 69.2(12)
C14 C15 H15 126.6
C11 C15 H15 126.6
Fe2 C15 H15 127.1
C17 C16 C20 110.4(15)
C17 C16 Fe2 70.4(9)
C20 C16 Fe2 68.7(8)
C17 C16 H16 124.8
C20 C16 H16 124.8
Fe2 C16 H16 127.7
C16 C17 C18 106.7(16)
C16 C17 Fe2 70.6(10)
C18 C17 Fe2 69.2(10)
C16 C17 H17 126.6
C18 C17 H17 126.6
Fe2 C17 H17 125.1
C19 C18 C17 108.0(16)
C19 C18 Fe2 70.4(10)
C17 C18 Fe2 70.1(10)
C19 C18 H18 126.0
C17 C18 H18 126.0
Fe2 C18 H18 125.2
C18 C19 C20 112.3(16)
C18 C19 Fe2 71.4(10)
C20 C19 Fe2 70.0(8)
C18 C19 H19 123.9
C20 C19 H19 123.9
Fe2 C19 H19 126.4
C19 C20 C16 102.5(14)
C19 C20 Fe2 69.2(8)
C16 C20 Fe2 70.0(8)
C19 C20 H20 128.8
C16 C20 H20 128.8
Fe2 C20 H20 123.9
O2 C21 H21A 109.5
O2 C21 H21B 109.5
H21A C21 H21B 109.5
O2 C21 H21C 109.5
H21A C21 H21C 109.5
H21B C21 H21C 109.5
O4 P1 O1 115.6(11)
O4 P1 C11 116.6(14)
O1 P1 C11 100.4(9)
O4 P1 C23 109.3(13)
O1 P1 C23 105.2(5)
C11 P1 C23 108.9(9)
C1 O1 P1 121.4(18)
C12 O2 C21 111.1(13)
C7 Fe1 C8 42.2(8)
C7 Fe1 C1 124.2(13)
C8 Fe1 C1 161.1(13)
C7 Fe1 C9 68.0(9)
C8 Fe1 C9 42.0(6)
C1 Fe1 C9 155.5(14)
C7 Fe1 C4 160.4(9)
C8 Fe1 C4 121.9(7)
C1 Fe1 C4 67.3(12)
C9 Fe1 C4 108.3(7)
C7 Fe1 C5 158.4(9)
C8 Fe1 C5 156.6(8)
C1 Fe1 C5 40.9(13)
C9 Fe1 C5 119.8(8)
C4 Fe1 C5 40.7(8)
C7 Fe1 C2 109.9(10)
C8 Fe1 C2 125.2(8)
C1 Fe1 C2 39.4(15)
C9 Fe1 C2 163.5(8)
C4 Fe1 C2 67.9(8)
C5 Fe1 C2 68.5(8)
C7 Fe1 C3 125.4(9)
C8 Fe1 C3 107.6(7)
C1 Fe1 C3 68.1(13)
C9 Fe1 C3 125.1(7)
C4 Fe1 C3 39.9(6)
C5 Fe1 C3 68.8(7)
C2 Fe1 C3 41.7(7)
C7 Fe1 C6 36.1(9)
C8 Fe1 C6 67.2(8)
C1 Fe1 C6 109.3(13)
C9 Fe1 C6 66.9(8)
C4 Fe1 C6 161.9(9)
C5 Fe1 C6 125.0(8)
C2 Fe1 C6 121.7(9)
C3 Fe1 C6 157.3(8)
C7 Fe1 C10 64.9(10)
C8 Fe1 C10 69.3(8)
C1 Fe1 C10 120.7(14)
C9 Fe1 C10 40.8(8)
C4 Fe1 C10 125.6(9)
C5 Fe1 C10 106.6(9)
C2 Fe1 C10 154.6(8)
C3 Fe1 C10 161.9(8)
C6 Fe1 C10 39.3(9)
C14 Fe2 C11 68.1(9)
C14 Fe2 C19 111.2(7)
C11 Fe2 C19 154.6(9)
C14 Fe2 C15 40.4(6)
C11 Fe2 C15 40.8(8)
C19 Fe2 C15 121.7(7)
C14 Fe2 C20 130.2(7)
C11 Fe2 C20 118.9(8)
C19 Fe2 C20 40.8(6)
C15 Fe2 C20 109.7(6)
C14 Fe2 C18 118.2(8)
C11 Fe2 C18 165.7(9)
C19 Fe2 C18 38.3(7)
C15 Fe2 C18 151.9(8)
C20 Fe2 C18 68.1(7)
C14 Fe2 C12 66.8(7)
C11 Fe2 C12 42.4(9)
C19 Fe2 C12 162.6(8)
C15 Fe2 C12 68.9(7)
C20 Fe2 C12 153.6(7)
C18 Fe2 C12 126.0(8)
C14 Fe2 C13 38.9(7)
C11 Fe2 C13 69.3(8)
C19 Fe2 C13 127.3(7)
C15 Fe2 C13 67.8(7)
C20 Fe2 C13 165.5(8)
C18 Fe2 C13 107.0(7)
C12 Fe2 C13 40.3(7)
C14 Fe2 C17 150.3(9)
C11 Fe2 C17 127.6(9)
C19 Fe2 C17 66.3(7)
C15 Fe2 C17 166.8(7)
C20 Fe2 C17 68.8(7)
C18 Fe2 C17 40.7(8)
C12 Fe2 C17 106.3(8)
C13 Fe2 C17 117.1(7)
C14 Fe2 C16 169.8(9)
C11 Fe2 C16 109.7(9)
C19 Fe2 C16 66.2(7)
C15 Fe2 C16 131.5(8)
C20 Fe2 C16 41.3(6)
C18 Fe2 C16 66.4(7)
C12 Fe2 C16 118.8(7)
C13 Fe2 C16 150.8(8)
C17 Fe2 C16 39.0(7)
C2' C1' C5' 107(4)
C2' C1' Fe1' 67(2)
C5' C1' Fe1' 71(3)
C2' C1' H1' 126.4
C5' C1' H1' 126.4
Fe1' C1' H1' 127.3
C1' C2' C3' 109(4)
C1' C2' Fe1' 72(3)
C3' C2' Fe1' 76(2)
C1' C2' H2' 125.7
C3' C2' H2' 125.7
Fe1' C2' H2' 118.6
C4' C3' C2' 105(3)
C4' C3' Fe1' 69(2)
C2' C3' Fe1' 62(2)
C4' C3' H3' 127.6
C2' C3' H3' 127.6
Fe1' C3' H3' 132.9
C5' C4' C3' 109(4)
C5' C4' Fe1' 69(3)
C3' C4' Fe1' 72(2)
C5' C4' H4' 125.4
C3' C4' H4' 125.4
Fe1' C4' H4' 125.1
O1' C5' C4' 120(5)
O1' C5' C1' 131(5)
C4' C5' C1' 109(5)
O1' C5' Fe1' 125(4)
C4' C5' Fe1' 72(3)
C1' C5' Fe1' 68(3)
C10' C6' C7' 108.0
C10' C6' Fe1' 70.2(13)
C7' C6' Fe1' 66.4(12)
C10' C6' H6' 126.0
C7' C6' H6' 126.0
Fe1' C6' H6' 128.9
C8' C7' C6' 108.0
C8' C7' Fe1' 67.1(12)
C6' C7' Fe1' 72.6(13)
C8' C7' H7' 126.0
C6' C7' H7' 126.0
Fe1' C7' H7' 125.8
C7' C8' C9' 108.0
C7' C8' Fe1' 70.5(14)
C9' C8' Fe1' 71.0(14)
C7' C8' H8' 126.0
C9' C8' H8' 126.0
Fe1' C8' H8' 124.1
C8' C9' C10' 108.0
C8' C9' Fe1' 66.8(13)
C10' C9' Fe1' 72.5(12)
C8' C9' H9' 126.0
C10' C9' H9' 126.0
Fe1' C9' H9' 126.2
C6' C10' C9' 108.0
C6' C10' Fe1' 69.7(13)
C9' C10' Fe1' 66.7(12)
C6' C10' H10' 126.0
C9' C10' H10' 126.0
Fe1' C10' H10' 129.2
O2' C11' C12' 129(4)
O2' C11' C15' 133(6)
C12' C11' C15' 98(4)
O2' C11' Fe2' 132(4)
C12' C11' Fe2' 68(3)
C15' C11' Fe2' 62(4)
C13' C12' C11' 112(4)
C13' C12' Fe2' 69(3)
C11' C12' Fe2' 71(3)
C13' C12' H12' 123.9
C11' C12' H12' 123.9
Fe2' C12' H12' 128.3
C12' C13' C14' 104(4)
C12' C13' Fe2' 70(3)
C14' C13' Fe2' 67(2)
C12' C13' H13' 128.1
C14' C13' H13' 128.1
Fe2' C13' H13' 126.3
C15' C14' C13' 109(6)
C15' C14' Fe2' 68(5)
C13' C14' Fe2' 70(2)
C15' C14' H14' 125.3
C13' C14' H14' 125.3
Fe2' C14' H14' 128.3
C14' C15' C11' 116(6)
C14' C15' P1' 133(8)
C11' C15' P1' 111(6)
C14' C15' Fe2' 75(4)
C11' C15' Fe2' 74(4)
P1' C15' Fe2' 128(6)
C17' C16' C20' 123(5)
C17' C16' Fe2' 71(3)
C20' C16' Fe2' 82(3)
C17' C16' H16' 118.5
C20' C16' H16' 118.5
Fe2' C16' H16' 119.2
C16' C17' C18' 107(5)
C16' C17' Fe2' 73(3)
C18' C17' Fe2' 65(3)
C16' C17' H17' 126.4
C18' C17' H17' 126.4
Fe2' C17' H17' 126.8
C19' C18' C17' 99(5)
C19' C18' Fe2' 77(4)
C17' C18' Fe2' 65(2)
C19' C18' H18' 130.3
C17' C18' H18' 130.3
Fe2' C18' H18' 119.7
C18' C19' C20' 118(5)
C18' C19' Fe2' 65(3)
C20' C19' Fe2' 75(3)
C18' C19' H19' 120.9
C20' C19' H19' 120.9
Fe2' C19' H19' 131.2
C16' C20' C19' 91(4)
C16' C20' Fe2' 59(2)
C19' C20' Fe2' 62(2)
C16' C20' H20' 134.4
C19' C20' H20' 134.4
Fe2' C20' H20' 135.4
O4' P1' O1' 115(3)
O4' P1' C23 114(3)
O1' P1' C23 103.2(12)
O4' P1' C15' 116(4)
O1' P1' C15' 95(4)
C23 P1' C15' 112(3)
C5' O1' P1' 124(3)
C11' O2' C21' 119(3)
O2' C21' H21D 109.5
O2' C21' H21E 109.5
H21D C21' H21E 109.5
O2' C21' H21F 109.5
H21D C21' H21F 109.5
H21E C21' H21F 109.5
C15' Fe2' C18' 156(4)
C15' Fe2' C17' 117(3)
C18' Fe2' C17' 50(2)
C15' Fe2' C14' 37(3)
C18' Fe2' C14' 124(2)
C17' Fe2' C14' 114.6(19)
C15' Fe2' C16' 109(3)
C18' Fe2' C16' 72(2)
C17' Fe2' C16' 35.5(17)
C14' Fe2' C16' 131(2)
C15' Fe2' C13' 69(3)
C18' Fe2' C13' 107(2)
C17' Fe2' C13' 138.2(19)
C14' Fe2' C13' 42.8(16)
C16' Fe2' C13' 172(2)
C15' Fe2' C12' 69(3)
C18' Fe2' C12' 124(2)
C17' Fe2' C12' 174.3(19)
C14' Fe2' C12' 68.9(19)
C16' Fe2' C12' 145.7(18)
C13' Fe2' C12' 41.2(17)
C15' Fe2' C11' 44(4)
C18' Fe2' C11' 159(3)
C17' Fe2' C11' 144(2)
C14' Fe2' C11' 70.0(17)
C16' Fe2' C11' 112(2)
C13' Fe2' C11' 71(2)
C12' Fe2' C11' 41.0(19)
C15' Fe2' C19' 165(4)
C18' Fe2' C19' 37(3)
C17' Fe2' C19' 68(2)
C14' Fe2' C19' 156(2)
C16' Fe2' C19' 66(2)
C13' Fe2' C19' 118(2)
C12' Fe2' C19' 107(2)
C11' Fe2' C19' 124(2)
C15' Fe2' C20' 124(4)
C18' Fe2' C20' 73(3)
C17' Fe2' C20' 66.8(19)
C14' Fe2' C20' 161(2)
C16' Fe2' C20' 39.6(18)
C13' Fe2' C20' 148(2)
C12' Fe2' C20' 111.5(19)
C11' Fe2' C20' 97(2)
C19' Fe2' C20' 44(2)
C8' Fe1' C7' 42.4(6)
C8' Fe1' C2' 114.6(14)
C7' Fe1' C2' 132.0(16)
C8' Fe1' C9' 42.2(6)
C7' Fe1' C9' 70.4(8)
C2' Fe1' C9' 125.0(16)
C8' Fe1' C1' 127.4(18)
C7' Fe1' C1' 168.1(19)
C2' Fe1' C1' 40.7(16)
C9' Fe1' C1' 105.6(16)
C8' Fe1' C6' 69.8(8)
C7' Fe1' C6' 40.9(7)
C2' Fe1' C6' 164.5(18)
C9' Fe1' C6' 68.8(9)
C1' Fe1' C6' 149.2(19)
C8' Fe1' C5' 159(2)
C7' Fe1' C5' 151(2)
C2' Fe1' C5' 69(2)
C9' Fe1' C5' 118(2)
C1' Fe1' C5' 41(2)
C6' Fe1' C5' 113(2)
C8' Fe1' C10' 69.7(9)
C7' Fe1' C10' 68.9(9)
C2' Fe1' C10' 155.0(18)
C9' Fe1' C10' 40.8(7)
C1' Fe1' C10' 115.9(17)
C6' Fe1' C10' 40.1(6)
C5' Fe1' C10' 99(2)
C8' Fe1' C4' 161.6(18)
C7' Fe1' C4' 121.0(17)
C2' Fe1' C4' 69.0(17)
C9' Fe1' C4' 151.6(19)
C1' Fe1' C4' 67.9(19)
C6' Fe1' C4' 102.1(15)
C5' Fe1' C4' 39(2)
C10' Fe1' C4' 115.3(17)
C8' Fe1' C3' 131.2(16)
C7' Fe1' C3' 113.2(15)
C2' Fe1' C3' 42.1(14)
C9' Fe1' C3' 166.1(18)
C1' Fe1' C3' 68.0(17)
C6' Fe1' C3' 123.3(17)
C5' Fe1' C3' 66(2)
C10' Fe1' C3' 153.0(18)
C4' Fe1' C3' 39.1(17)

loop_
_geom_bond_atom_site_label_1
_geom_bond_atom_site_label_2
_geom_bond_distance
C22 O3 1.348(10)
C22 C23 1.365(13)
C22 C31 1.428(13)
C23 C24 1.380(14)
C23 P1 1.789(10)
C23 P1' 1.887(15)
C24 C25 1.352(14)
C24 H24 0.9300
C25 C26 1.416(13)
C25 H25 0.9300
C26 C31 1.429(13)
C26 C27 1.451(14)
C27 C28 1.363(15)
C27 H27 0.9300
C28 C29 1.357(15)
C28 H28 0.9300
C29 C30 1.358(15)
C29 H29 0.9300
C30 C31 1.389(13)
C30 H30 0.9300
O3 H3O 0.8200
C1 C2 1.37(5)
C1 O1 1.41(4)
C1 C5 1.41(4)
C1 Fe1 2.01(4)
C2 C3 1.47(2)
C2 Fe1 2.05(2)
C2 H2 0.9300
C3 C4 1.40(2)
C3 Fe1 2.065(17)
C3 H3 0.9300
C4 C5 1.41(3)
C4 Fe1 2.029(17)
C4 H4 0.9300
C5 Fe1 2.032(17)
C5 H5 0.9300
C6 C7 1.26(3)
C6 C10 1.40(3)
C6 Fe1 2.07(2)
C6 H6 0.9300
C7 C8 1.43(3)
C7 Fe1 1.98(2)
C7 H7 0.9300
C8 C9 1.44(2)
C8 Fe1 2.004(15)
C8 H8 0.9300
C9 C10 1.44(3)
C9 Fe1 2.024(16)
C9 H9 0.9300
C10 Fe1 2.10(2)
C10 H10 0.9300
C11 C15 1.42(2)
C11 C12 1.48(3)
C11 P1 1.74(2)
C11 Fe2 2.03(2)
C12 O2 1.38(2)
C12 C13 1.42(3)
C12 Fe2 2.06(2)
C13 C14 1.35(3)
C13 Fe2 2.058(15)
C13 H13 0.9300
C14 C15 1.40(2)
C14 Fe2 2.012(16)
C14 H14 0.9300
C15 Fe2 2.044(16)
C15 H15 0.9300
C16 C17 1.38(3)
C16 C20 1.454(19)
C16 Fe2 2.069(15)
C16 H16 0.9300
C17 C18 1.43(3)
C17 Fe2 2.066(17)
C17 H17 0.9300
C18 C19 1.34(2)
C18 Fe2 2.054(18)
C18 H18 0.9300
C19 C20 1.427(19)
C19 Fe2 2.042(16)
C19 H19 0.9300
C20 Fe2 2.052(14)
C20 H20 0.9300
C21 O2 1.415(17)
C21 H21A 0.9600
C21 H21B 0.9600
C21 H21C 0.9600
P1 O4 1.494(15)
P1 O1 1.610(10)
C1' C2' 1.40(5)
C1' C5' 1.44(9)
C1' Fe1' 2.05(5)
C1' H1' 0.9300
C2' C3' 1.50(5)
C2' Fe1' 1.99(4)
C2' H2' 0.9300
C3' C4' 1.43(6)
C3' Fe1' 2.17(4)
C3' H3' 0.9300
C4' C5' 1.41(8)
C4' Fe1' 2.12(4)
C4' H4' 0.9300
C5' O1' 1.37(7)
C5' Fe1' 2.07(6)
C6' C10' 1.4200
C6' C7' 1.4200
C6' Fe1' 2.07(3)
C6' H6' 0.9300
C7' C8' 1.4200
C7' Fe1' 1.99(3)
C7' H7' 0.9300
C8' C9' 1.4200
C8' Fe1' 1.94(3)
C8' H8' 0.9300
C9' C10' 1.4200
C9' Fe1' 2.00(3)
C9' H9' 0.9300
C10' Fe1' 2.07(4)
C10' H10' 0.9300
C11' O2' 1.28(4)
C11' C12' 1.47(7)
C11' C15' 1.53(12)
C11' Fe2' 2.12(6)
C12' C13' 1.46(6)
C12' Fe2' 2.08(5)
C12' H12' 0.9300
C13' C14' 1.49(6)
C13' Fe2' 2.06(5)
C13' H13' 0.9300
C14' C15' 1.27(11)
C14' Fe2' 2.02(4)
C14' H14' 0.9300
C15' P1' 1.89(7)
C15' Fe2' 1.94(9)
C16' C17' 1.22(6)
C16' C20' 1.51(6)
C16' Fe2' 2.02(5)
C16' H16' 0.9300
C17' C18' 1.68(7)
C17' Fe2' 1.99(5)
C17' H17' 0.9300
C18' C19' 1.32(9)
C18' Fe2' 1.99(6)
C18' H18' 0.9300
C19' C20' 1.67(8)
C19' Fe2' 2.13(5)
C19' H19' 0.9300
C20' Fe2' 2.34(5)
C20' H20' 0.9300
P1' O4' 1.49(4)
P1' O1' 1.53(3)
O2' C21' 1.477(13)
C21' H21D 0.9600
C21' H21E 0.9600
C21' H21F 0.9600

loop_
_geom_torsion_atom_site_label_1
_geom_torsion_atom_site_label_2
_geom_torsion_atom_site_label_3
_geom_torsion_atom_site_label_4
_geom_torsion
O3 C22 C23 C24 -175.9(9)
C31 C22 C23 C24 1.1(14)
O3 C22 C23 P1 -9.0(13)
C31 C22 C23 P1 168.0(7)
O3 C22 C23 P1' 13.5(13)
C31 C22 C23 P1' -169.5(8)
C22 C23 C24 C25 -3.5(16)
P1 C23 C24 C25 -170.4(9)
P1' C23 C24 C25 166.6(10)
C23 C24 C25 C26 1.7(16)
C24 C25 C26 C31 2.3(14)
C24 C25 C26 C27 176.7(9)
C25 C26 C27 C28 -175.7(9)
C31 C26 C27 C28 -1.1(13)
C26 C27 C28 C29 0.8(15)
C27 C28 C29 C30 -0.2(17)
C28 C29 C30 C31 -0.1(16)
C29 C30 C31 C22 179.6(9)
C29 C30 C31 C26 -0.3(14)
O3 C22 C31 C30 0.2(13)
C23 C22 C31 C30 -177.1(9)
O3 C22 C31 C26 -179.9(7)
C23 C22 C31 C26 2.7(13)
C25 C26 C31 C30 175.4(9)
C27 C26 C31 C30 0.8(12)
C25 C26 C31 C22 -4.4(12)
C27 C26 C31 C22 -179.0(8)
O1 C1 C2 C3 179(3)
C5 C1 C2 C3 0(4)
Fe1 C1 C2 C3 -59.4(18)
O1 C1 C2 Fe1 -122(4)
C5 C1 C2 Fe1 59(2)
C1 C2 C3 C4 0(3)
Fe1 C2 C3 C4 -59.1(12)
C1 C2 C3 Fe1 59(2)
C2 C3 C4 C5 0(2)
Fe1 C3 C4 C5 -58.6(12)
C2 C3 C4 Fe1 59.1(13)
C3 C4 C5 C1 0(3)
Fe1 C4 C5 C1 -60(2)
C3 C4 C5 Fe1 59.6(12)
C2 C1 C5 C4 0(4)
O1 C1 C5 C4 -179(3)
Fe1 C1 C5 C4 60.5(15)
C2 C1 C5 Fe1 -60(3)
O1 C1 C5 Fe1 121(4)
C10 C6 C7 C8 1(3)
Fe1 C6 C7 C8 60.1(16)
C10 C6 C7 Fe1 -58.8(17)
C6 C7 C8 C9 -1(2)
Fe1 C7 C8 C9 62.0(11)
C6 C7 C8 Fe1 -63.5(18)
C7 C8 C9 C10 1.1(19)
Fe1 C8 C9 C10 61.9(12)
C7 C8 C9 Fe1 -60.8(12)
C7 C6 C10 C9 0(3)
Fe1 C6 C10 C9 -57.2(13)
C7 C6 C10 Fe1 56.7(18)
C8 C9 C10 C6 0(2)
Fe1 C9 C10 C6 58.7(14)
C8 C9 C10 Fe1 -59.2(11)
C15 C11 C12 O2 175.0(16)
P1 C11 C12 O2 -3(3)
Fe2 C11 C12 O2 -124.3(16)
C15 C11 C12 C13 -1(2)
P1 C11 C12 C13 -179.4(17)
Fe2 C11 C12 C13 59.3(13)
C15 C11 C12 Fe2 -60.8(13)
P1 C11 C12 Fe2 121(2)
O2 C12 C13 C14 -175(2)
C11 C12 C13 C14 0(2)
Fe2 C12 C13 C14 58.4(11)
O2 C12 C13 Fe2 127(3)
C11 C12 C13 Fe2 -58.1(14)
C12 C13 C14 C15 1.0(18)
Fe2 C13 C14 C15 60.1(11)
C12 C13 C14 Fe2 -59.1(12)
C13 C14 C15 C11 -2.0(19)
Fe2 C14 C15 C11 58.9(13)
C13 C14 C15 Fe2 -60.9(11)
C12 C11 C15 C14 2(2)
P1 C11 C15 C14 179.9(17)
Fe2 C11 C15 C14 -58.5(11)
C12 C11 C15 Fe2 60.6(15)
P1 C11 C15 Fe2 -122(2)
C20 C16 C17 C18 -3.0(17)
Fe2 C16 C17 C18 -60.1(11)
C20 C16 C17 Fe2 57.1(10)
C16 C17 C18 C19 0.6(18)
Fe2 C17 C18 C19 -60.4(11)
C16 C17 C18 Fe2 61.0(11)
C17 C18 C19 C20 2.1(19)
Fe2 C18 C19 C20 -58.1(11)
C17 C18 C19 Fe2 60.2(11)
C18 C19 C20 C16 -3.7(17)
Fe2 C19 C20 C16 -62.7(9)
C18 C19 C20 Fe2 58.9(12)
C17 C16 C20 C19 4.1(16)
Fe2 C16 C20 C19 62.1(9)
C17 C16 C20 Fe2 -58.1(10)
C15 C11 P1 O4 135(2)
C12 C11 P1 O4 -48(3)
Fe2 C11 P1 O4 43(2)
C15 C11 P1 O1 9(2)
C12 C11 P1 O1 -173(2)
Fe2 C11 P1 O1 -82.8(15)
C15 C11 P1 C23 -101(2)
C12 C11 P1 C23 76(2)
Fe2 C11 P1 C23 167.0(12)
C22 C23 P1 O4 16.2(13)
C24 C23 P1 O4 -176.5(12)
P1' C23 P1 O4 -70.9(17)
C22 C23 P1 O1 141.0(8)
C24 C23 P1 O1 -51.8(9)
P1' C23 P1 O1 53.8(14)
C22 C23 P1 C11 -112.1(11)
C24 C23 P1 C11 55.1(12)
P1' C23 P1 C11 160.8(18)
C2 C1 O1 P1 -13(5)
C5 C1 O1 P1 166(2)
Fe1 C1 O1 P1 -108(3)
O4 P1 O1 C1 52(3)
C11 P1 O1 C1 178(2)
C23 P1 O1 C1 -69(2)
C13 C12 O2 C21 -17(3)
C11 C12 O2 C21 168.3(17)
Fe2 C12 O2 C21 86.9(18)
C5' C1' C2' C3' 8(5)
Fe1' C1' C2' C3' 67(3)
C5' C1' C2' Fe1' -59(4)
C1' C2' C3' C4' -9(5)
Fe1' C2' C3' C4' 56(3)
C1' C2' C3' Fe1' -65(3)
C2' C3' C4' C5' 7(5)
Fe1' C3' C4' C5' 59(4)
C2' C3' C4' Fe1' -52(3)
C3' C4' C5' O1' 178(5)
Fe1' C4' C5' O1' -121(6)
C3' C4' C5' C1' -3(6)
Fe1' C4' C5' C1' 59(4)
C3' C4' C5' Fe1' -61(3)
C2' C1' C5' O1' 176(6)
Fe1' C1' C5' O1' 119(7)
C2' C1' C5' C4' -3(7)
Fe1' C1' C5' C4' -61(4)
C2' C1' C5' Fe1' 57(3)
C10' C6' C7' C8' 0.0
Fe1' C6' C7' C8' 58.0(13)
C10' C6' C7' Fe1' -58.0(13)
C6' C7' C8' C9' 0.0
Fe1' C7' C8' C9' 61.4(13)
C6' C7' C8' Fe1' -61.4(13)
C7' C8' C9' C10' 0.0
Fe1' C8' C9' C10' 61.1(13)
C7' C8' C9' Fe1' -61.1(13)
C7' C6' C10' C9' 0.0
Fe1' C6' C10' C9' -55.7(11)
C7' C6' C10' Fe1' 55.7(11)
C8' C9' C10' C6' 0.0
Fe1' C9' C10' C6' 57.5(13)
C8' C9' C10' Fe1' -57.5(13)
O2' C11' C12' C13' 177(5)
C15' C11' C12' C13' -1(7)
Fe2' C11' C12' C13' -56(3)
O2' C11' C12' Fe2' -127(6)
C15' C11' C12' Fe2' 55(5)
C11' C12' C13' C14' -2(5)
Fe2' C12' C13' C14' -59(3)
C11' C12' C13' Fe2' 57(4)
C12' C13' C14' C15' 4(6)
Fe2' C13' C14' C15' -57(5)
C12' C13' C14' Fe2' 61(3)
C13' C14' C15' C11' -6(9)
Fe2' C14' C15' C11' -64(6)
C13' C14' C15' P1' -175(7)
Fe2' C14' C15' P1' 128(10)
C13' C14' C15' Fe2' 58(4)
O2' C11' C15' C14' -174(6)
C12' C11' C15' C14' 4(9)
Fe2' C11' C15' C14' 64(7)
O2' C11' C15' P1' -2(11)
C12' C11' C15' P1' 176(5)
Fe2' C11' C15' P1' -125(7)
O2' C11' C15' Fe2' 122(7)
C12' C11' C15' Fe2' -60(4)
C20' C16' C17' C18' 10(6)
Fe2' C16' C17' C18' -56(3)
C20' C16' C17' Fe2' 66(4)
C16' C17' C18' C19' -10(5)
Fe2' C17' C18' C19' -71(4)
C16' C17' C18' Fe2' 62(3)
C17' C18' C19' C20' 7(6)
Fe2' C18' C19' C20' -55(4)
C17' C18' C19' Fe2' 62(3)
C17' C16' C20' C19' -6(5)
Fe2' C16' C20' C19' 55(3)
C17' C16' C20' Fe2' -61(4)
C18' C19' C20' C16' -2(6)
Fe2' C19' C20' C16' -53(3)
C18' C19' C20' Fe2' 51(4)
C22 C23 P1' O4' -16(3)
C24 C23 P1' O4' 173(3)
P1 C23 P1' O4' 87(3)
C22 C23 P1' O1' -142.0(12)
C24 C23 P1' O1' 47.5(15)
P1 C23 P1' O1' -38.7(14)
C22 C23 P1' C15' 117(4)
C24 C23 P1' C15' -53(4)
P1 C23 P1' C15' -140(4)
C14' C15' P1' O4' -144(9)
C11' C15' P1' O4' 47(8)
Fe2' C15' P1' O4' -39(9)
C14' C15' P1' O1' -23(10)
C11' C15' P1' O1' 168(6)
Fe2' C15' P1' O1' 82(7)
C14' C15' P1' C23 84(10)
C11' C15' P1' C23 -86(6)
Fe2' C15' P1' C23 -171(6)
C4' C5' O1' P1' -166(4)
C1' C5' O1' P1' 15(9)
Fe1' C5' O1' P1' 105(4)
O4' P1' O1' C5' -64(5)
C23 P1' O1' C5' 60(4)
C15' P1' O1' C5' 174(5)
C12' C11' O2' C21' 16(8)
C15' C11' O2' C21' -167(7)
Fe2' C11' O2' C21' -79(6)

loop_
_cell_oxdiff_twin_id
_cell_oxdiff_twin_matrix_11
_cell_oxdiff_twin_matrix_12
_cell_oxdiff_twin_matrix_13
_cell_oxdiff_twin_matrix_21
_cell_oxdiff_twin_matrix_22
_cell_oxdiff_twin_matrix_23
_cell_oxdiff_twin_matrix_31
_cell_oxdiff_twin_matrix_32
_cell_oxdiff_twin_matrix_33
1 1.0000 0.0000 0.0000 0.0000 1.0000 0.0000 0.0000 0.0000 1.0000
2 -0.6864 -0.0019 0.3109 -0.6153 -1.0006 -0.6191 1.6973 0.0117 0.6888

loop_
_diffrn_oxdiff_twin_id
_diffrn_oxdiff_twin_ratio
_diffrn_oxdiff_twin_reflns_isolated
_diffrn_oxdiff_twin_reflns_overlapped
1 0.8659 6210 2014
2 0.1341 6154 2014
